data_7711093
loop_
_publ_author_name
'Ilmi, Rashid'
'Yin, Jiaxuan'
'Dutra, Jose D. L.'
'Al Rasbi, Nawal K.'
'Oliveira, Willyan F.'
'Zhou, Liang'
'Wong, Wai-Yeung Raymond'
'Raithby, Paul R.'
'Khan, Muhammad S.'

_publ_section_title
;
 Single component white-OLEDs derived from tris(\b-diketonato)
 europium(III) complexes bearing the large bite angle N^N
 2-(4-thiazolyl)benzimidazole ligand
;
_journal_name_full 'Dalton Transactions'
_journal_paper_doi 10.1039/D2DT01873J
_journal_year 2022
_chemical_formula_sum 'C25 H10 Eu F18 N3 O6 S'
_chemical_formula_weight 974.38
_space_group_crystal_system triclinic
_space_group_IT_number 2
_space_group_name_Hall '-P 1'
_space_group_name_H-M_alt 'P -1'
_atom_sites_solution_hydrogens geom
_audit_creation_method SHELXL-2018/3
_audit_update_record
;
2022-06-13 deposited with the CCDC.	2022-08-22 downloaded from the CCDC.
;
_cell_angle_alpha 82.80(3)
_cell_angle_beta 76.70(3)
_cell_angle_gamma 83.90(3)
_cell_formula_units_Z 2
_cell_length_a 9.7200(19)
_cell_length_b 12.770(3)
_cell_length_c 14.300(3)
_cell_measurement_reflns_used 9917
_cell_measurement_temperature 297(2)
_cell_measurement_theta_max 60
_cell_measurement_theta_min 3
_cell_volume 1708.2(7)
_computing_structure_refinement 'SHELXL-2018/3 (Sheldrick, 2018)'
_diffrn_ambient_temperature 297(2)
_diffrn_detector_area_resol_mean 6.67
_diffrn_measured_fraction_theta_full 0.994
_diffrn_measured_fraction_theta_max 0.995
_diffrn_measurement_device_type 'stoe ipds ii'
_diffrn_measurement_method 'w scan'
_diffrn_radiation_type MoK\a
_diffrn_radiation_wavelength 0.71073
_diffrn_reflns_av_R_equivalents 0.0384
_diffrn_reflns_av_unetI/netI 0.0379
_diffrn_reflns_Laue_measured_fraction_full 0.994
_diffrn_reflns_Laue_measured_fraction_max 0.995
_diffrn_reflns_limit_h_max 13
_diffrn_reflns_limit_h_min -13
_diffrn_reflns_limit_k_max 17
_diffrn_reflns_limit_k_min -17
_diffrn_reflns_limit_l_max 20
_diffrn_reflns_limit_l_min -20
_diffrn_reflns_number 19762
_diffrn_reflns_point_group_measured_fraction_full 0.994
_diffrn_reflns_point_group_measured_fraction_max 0.995
_diffrn_reflns_theta_full 25.242
_diffrn_reflns_theta_max 29.999
_diffrn_reflns_theta_min 2.590
_diffrn_source 'sealed x-ray tube'
_exptl_absorpt_coefficient_mu 2.038
_exptl_absorpt_correction_T_max 0.6
_exptl_absorpt_correction_T_min 0.6
_exptl_absorpt_correction_type multi-scan
_exptl_crystal_colour colorless
_exptl_crystal_density_diffrn 1.894
_exptl_crystal_density_method 'not measured'
_exptl_crystal_description block
_exptl_crystal_F_000 940
_exptl_crystal_recrystallization_method 'Re-crystallisation from solvent: Water/ethanol'
_exptl_crystal_size_max 0.200
_exptl_crystal_size_mid 0.200
_exptl_crystal_size_min 0.200
_refine_diff_density_max 1.097
_refine_diff_density_min -0.795
_refine_diff_density_rms 0.114
_refine_ls_extinction_coef 0.0048(7)
_refine_ls_extinction_expression Fc^*^=kFc[1+0.001xFc^2^\l^3^/sin(2\q)]^-1/4^
_refine_ls_extinction_method 'SHELXL-2018/3 (Sheldrick 2018)'
_refine_ls_goodness_of_fit_ref 1.034
_refine_ls_hydrogen_treatment constr
_refine_ls_matrix_type full
_refine_ls_number_parameters 488
_refine_ls_number_reflns 9917
_refine_ls_number_restraints 0
_refine_ls_restrained_S_all 1.034
_refine_ls_R_factor_all 0.0628
_refine_ls_R_factor_gt 0.0484
_refine_ls_shift/su_max 0.001
_refine_ls_shift/su_mean 0.000
_refine_ls_structure_factor_coef Fsqd
_refine_ls_weighting_details 'w=1/[\s^2^(Fo^2^)+(0.0779P)^2^+1.5500P] where P=(Fo^2^+2Fc^2^)/3'
_refine_ls_weighting_scheme calc
_refine_ls_wR_factor_gt 0.1256
_refine_ls_wR_factor_ref 0.1379
_reflns_Friedel_coverage 0.000
_reflns_number_gt 8086
_reflns_number_total 9917
_reflns_threshold_expression 'I > 2\s(I)'
_cod_data_source_file d2dt01873j2.cif
_cod_data_source_block Eu2
_cod_original_cell_volume 1708.2(6)
_cod_database_code 7711093
_shelx_shelxl_version_number 2018/3
_shelx_space_group_comment
;
The symmetry employed for this shelxl refinement is uniquely defined
by the following loop, which should always be used as a source of
symmetry information in preference to the above space-group names.
They are only intended as comments.
;
_shelx_estimated_absorpt_t_min 0.686
_shelx_estimated_absorpt_t_max 0.686

loop_
_space_group_symop_operation_xyz
'x, y, z'
'-x, -y, -z'

loop_
_atom_site_label
_atom_site_type_symbol
_atom_site_fract_x
_atom_site_fract_y
_atom_site_fract_z
_atom_site_U_iso_or_equiv
_atom_site_adp_type
_atom_site_occupancy
_atom_site_site_symmetry_order
_atom_site_calc_flag
_atom_site_refinement_flags_posn
_atom_site_refinement_flags_adp
_atom_site_refinement_flags_occupancy
_atom_site_disorder_assembly
_atom_site_disorder_group
Eu1 Eu 0.51245(2) 0.26326(2) 0.69869(2) 0.04770(9) Uani 1 1 d . . . . .
S1 S 0.48830(17) 0.26999(12) 0.34386(10) 0.0717(3) Uani 1 1 d . . . . .
F1 F 0.9917(9) 0.3585(10) 0.6842(8) 0.252(6) Uani 1 1 d . . . . .
F2 F 1.0048(7) 0.3882(6) 0.5456(8) 0.215(5) Uani 1 1 d . . . . .
F3 F 1.1137(5) 0.2603(5) 0.6038(8) 0.194(4) Uani 1 1 d . . . . .
F4 F 0.9460(5) -0.0693(4) 0.6106(6) 0.159(3) Uani 1 1 d . . . . .
F5 F 0.7497(10) -0.0897(4) 0.7047(5) 0.180(3) Uani 1 1 d . . . . .
F6 F 0.7634(7) -0.0727(4) 0.5598(5) 0.141(2) Uani 1 1 d . . . . .
F7 F 0.3212(6) -0.0875(3) 0.7537(5) 0.1273(19) Uani 1 1 d . . . . .
F8 F 0.2156(6) -0.0059(4) 0.6532(3) 0.1079(14) Uani 1 1 d . . . . .
F9 F 0.1039(6) -0.0426(4) 0.7965(4) 0.140(2) Uani 1 1 d . . . . .
F10 F 0.2309(12) 0.2770(11) 1.0303(5) 0.256(7) Uani 1 1 d . . . . .
F11 F 0.0811(13) 0.3431(7) 0.9659(6) 0.245(6) Uani 1 1 d . . . . .
F12 F 0.0661(8) 0.1928(5) 1.0333(4) 0.166(3) Uani 1 1 d . . . . .
F13 F 0.7821(17) 0.1285(9) 1.0097(10) 0.299(8) Uani 1 1 d . . . . .
F14 F 0.6195(11) 0.0606(11) 1.0017(11) 0.319(10) Uani 1 1 d . . . . .
F15 F 0.794(2) 0.0467(12) 0.9133(10) 0.324(10) Uani 1 1 d . . . . .
F16 F 0.7123(13) 0.4965(6) 0.9489(6) 0.221(5) Uani 1 1 d . . . . .
F17 F 0.5679(10) 0.5692(6) 0.8709(7) 0.194(4) Uani 1 1 d . . . . .
F18 F 0.7692(12) 0.5399(7) 0.7991(7) 0.208(4) Uani 1 1 d . . . . .
O1 O 0.7527(3) 0.3086(3) 0.6196(3) 0.0600(8) Uani 1 1 d . . . . .
O2 O 0.6522(3) 0.1112(3) 0.6324(3) 0.0646(8) Uani 1 1 d . . . . .
O3 O 0.3605(3) 0.1325(3) 0.7067(2) 0.0571(7) Uani 1 1 d . . . . .
O4 O 0.3267(4) 0.2750(3) 0.8392(3) 0.0654(9) Uani 1 1 d . . . . .
O5 O 0.5834(4) 0.3955(3) 0.7787(3) 0.0682(9) Uani 1 1 d . . . . .
O6 O 0.6172(4) 0.1744(3) 0.8218(3) 0.0727(9) Uani 1 1 d . . . . .
N1 N 0.3633(4) 0.4245(3) 0.6503(3) 0.0486(7) Uani 1 1 d . . . . .
N2 N 0.4866(4) 0.2827(3) 0.5202(3) 0.0533(8) Uani 1 1 d . . . . .
N3 N 0.2651(4) 0.5339(3) 0.5443(3) 0.0542(8) Uani 1 1 d . . . . .
H3 H 0.243596 0.559107 0.490353 0.065 Uiso 1 1 calc R U . . .
C1 C 0.2841(4) 0.5091(3) 0.6975(3) 0.0526(9) Uani 1 1 d . . . . .
C2 C 0.2613(6) 0.5294(4) 0.7934(4) 0.0677(13) Uani 1 1 d . . . . .
H2 H 0.300716 0.484339 0.838321 0.081 Uiso 1 1 calc R U . . .
C3 C 0.1771(7) 0.6202(5) 0.8182(5) 0.0818(17) Uani 1 1 d . . . . .
H3A H 0.161438 0.637394 0.881246 0.098 Uiso 1 1 calc R U . . .
C4 C 0.1142(7) 0.6874(5) 0.7516(5) 0.0821(17) Uani 1 1 d . . . . .
H4 H 0.056483 0.746678 0.772159 0.099 Uiso 1 1 calc R U . . .
C5 C 0.1356(6) 0.6679(4) 0.6570(5) 0.0741(14) Uani 1 1 d . . . . .
H5 H 0.094390 0.712424 0.612606 0.089 Uiso 1 1 calc R U . . .
C6 C 0.2228(5) 0.5773(3) 0.6312(4) 0.0568(10) Uani 1 1 d . . . . .
C7 C 0.3471(4) 0.4440(3) 0.5606(3) 0.0464(8) Uani 1 1 d . . . . .
C8 C 0.4098(4) 0.3715(3) 0.4881(3) 0.0465(8) Uani 1 1 d . . . . .
C9 C 0.3996(5) 0.3781(4) 0.3946(4) 0.0591(10) Uani 1 1 d . . . . .
H9 H 0.351584 0.433271 0.363105 0.071 Uiso 1 1 calc R U . . .
C10 C 0.5316(6) 0.2228(4) 0.4505(4) 0.0655(12) Uani 1 1 d . . . . .
H10 H 0.584086 0.158321 0.458621 0.079 Uiso 1 1 calc R U . . .
C11 C 0.8119(7) -0.0398(5) 0.6280(7) 0.0865(19) Uani 1 1 d . . . . .
C12 C 0.7787(5) 0.0803(4) 0.6289(4) 0.0642(12) Uani 1 1 d . . . . .
C13 C 0.8886(5) 0.1436(4) 0.6264(5) 0.0724(14) Uani 1 1 d . . . . .
H13 H 0.978252 0.111434 0.629058 0.087 Uiso 1 1 calc R U . . .
C14 C 0.8675(5) 0.2516(4) 0.6202(4) 0.0607(11) Uani 1 1 d . . . . .
C15 C 0.9957(6) 0.3128(5) 0.6095(6) 0.0847(18) Uani 1 1 d . . . . .
C16 C 0.2242(6) -0.0127(4) 0.7443(4) 0.0695(13) Uani 1 1 d . . . . .
C17 C 0.2634(4) 0.0912(3) 0.7694(3) 0.0496(8) Uani 1 1 d . . . . .
C18 C 0.1947(6) 0.1275(4) 0.8563(4) 0.0649(12) Uani 1 1 d . . . . .
H18 H 0.122435 0.090571 0.896748 0.078 Uiso 1 1 calc R U . . .
C19 C 0.2327(5) 0.2184(4) 0.8835(3) 0.0612(11) Uani 1 1 d . . . . .
C20 C 0.1499(12) 0.2547(7) 0.9795(6) 0.120(4) Uani 1 1 d . . . . .
C21 C 0.6747(14) 0.4984(8) 0.8696(8) 0.123(3) Uani 1 1 d . . . . .
C22 C 0.6411(8) 0.3919(6) 0.8481(5) 0.0836(17) Uani 1 1 d . . . . .
C23 C 0.6794(11) 0.3022(7) 0.9057(6) 0.109(3) Uani 1 1 d . . . . .
H23 H 0.717641 0.310899 0.957931 0.131 Uiso 1 1 calc R U . . .
C24 C 0.6627(7) 0.2008(6) 0.8879(5) 0.0848(17) Uani 1 1 d . . . . .
C25 C 0.7083(12) 0.1101(10) 0.9555(8) 0.125(3) Uani 1 1 d . . . . .

loop_
_atom_site_aniso_label
_atom_site_aniso_U_11
_atom_site_aniso_U_22
_atom_site_aniso_U_33
_atom_site_aniso_U_23
_atom_site_aniso_U_13
_atom_site_aniso_U_12
Eu1 0.04417(12) 0.04477(12) 0.05203(13) -0.00937(8) -0.00358(8) -0.00430(7)
S1 0.0878(9) 0.0701(8) 0.0585(7) -0.0276(6) -0.0058(6) -0.0102(7)
F1 0.166(7) 0.340(14) 0.283(12) -0.169(11) 0.014(7) -0.147(8)
F2 0.141(5) 0.178(6) 0.343(11) 0.156(7) -0.140(6) -0.115(5)
F3 0.066(3) 0.116(4) 0.398(12) 0.026(6) -0.067(5) -0.028(3)
F4 0.094(3) 0.074(3) 0.315(9) -0.055(4) -0.050(4) 0.024(2)
F5 0.265(9) 0.067(3) 0.164(6) 0.017(3) 0.018(6) 0.002(4)
F6 0.183(6) 0.085(3) 0.176(6) -0.057(3) -0.066(5) 0.007(3)
F7 0.155(5) 0.059(2) 0.179(5) -0.039(3) -0.058(4) 0.019(2)
F8 0.138(4) 0.110(3) 0.091(3) -0.030(2) -0.030(3) -0.045(3)
F9 0.140(4) 0.124(4) 0.145(4) -0.064(3) 0.050(3) -0.085(3)
F10 0.286(11) 0.369(15) 0.126(5) -0.159(8) 0.068(6) -0.173(12)
F11 0.317(12) 0.156(6) 0.158(7) -0.028(5) 0.115(7) 0.090(7)
F12 0.217(6) 0.152(5) 0.099(3) -0.056(3) 0.084(4) -0.091(5)
F13 0.432(18) 0.239(11) 0.311(14) 0.133(10) -0.300(15) -0.123(11)
F14 0.186(8) 0.352(15) 0.390(17) 0.296(15) -0.133(10) -0.129(10)
F15 0.42(2) 0.269(14) 0.228(12) 0.051(10) -0.099(14) 0.190(15)
F16 0.414(14) 0.147(6) 0.179(7) -0.018(5) -0.191(9) -0.091(7)
F17 0.234(9) 0.114(5) 0.276(10) -0.104(6) -0.101(8) 0.002(5)
F18 0.266(11) 0.178(7) 0.201(8) -0.036(6) -0.027(8) -0.142(8)
O1 0.0509(15) 0.0510(16) 0.074(2) -0.0022(15) -0.0069(15) -0.0050(13)
O2 0.0477(15) 0.0563(17) 0.088(2) -0.0182(17) -0.0059(16) -0.0026(13)
O3 0.0535(16) 0.0591(17) 0.0559(16) -0.0156(14) 0.0009(13) -0.0092(13)
O4 0.074(2) 0.0546(17) 0.0623(19) -0.0192(15) 0.0083(16) -0.0150(15)
O5 0.074(2) 0.070(2) 0.066(2) -0.0148(17) -0.0197(17) -0.0122(17)
O6 0.077(2) 0.072(2) 0.070(2) 0.0006(18) -0.0229(19) -0.0035(18)
N1 0.0479(16) 0.0439(16) 0.0518(18) -0.0133(14) -0.0032(14) -0.0013(13)
N2 0.0499(17) 0.0493(18) 0.058(2) -0.0169(15) 0.0004(15) -0.0043(14)
N3 0.0495(17) 0.0485(18) 0.061(2) -0.0062(15) -0.0057(15) -0.0020(14)
C1 0.050(2) 0.0453(19) 0.059(2) -0.0157(17) -0.0002(17) -0.0040(16)
C2 0.082(3) 0.063(3) 0.053(2) -0.019(2) -0.001(2) 0.001(2)
C3 0.090(4) 0.069(3) 0.078(4) -0.036(3) 0.009(3) 0.003(3)
C4 0.077(3) 0.061(3) 0.097(4) -0.034(3) 0.009(3) 0.009(3)
C5 0.068(3) 0.055(3) 0.091(4) -0.017(3) -0.004(3) 0.012(2)
C6 0.051(2) 0.046(2) 0.069(3) -0.0137(19) -0.0006(19) -0.0008(16)
C7 0.0377(16) 0.0436(18) 0.056(2) -0.0096(16) -0.0030(15) -0.0067(14)
C8 0.0424(17) 0.0458(18) 0.0493(19) -0.0109(15) -0.0003(15) -0.0093(14)
C9 0.064(3) 0.060(2) 0.056(2) -0.012(2) -0.013(2) -0.007(2)
C10 0.072(3) 0.057(2) 0.065(3) -0.021(2) -0.001(2) -0.002(2)
C11 0.069(3) 0.058(3) 0.131(6) -0.019(4) -0.018(4) 0.003(2)
C12 0.056(2) 0.048(2) 0.085(3) -0.011(2) -0.009(2) -0.0001(18)
C13 0.049(2) 0.061(3) 0.104(4) -0.008(3) -0.015(3) 0.003(2)
C14 0.046(2) 0.056(2) 0.076(3) 0.000(2) -0.007(2) -0.0078(17)
C15 0.057(3) 0.075(4) 0.127(6) 0.002(4) -0.032(3) -0.014(2)
C16 0.075(3) 0.058(3) 0.074(3) -0.020(2) -0.005(3) -0.013(2)
C17 0.0455(18) 0.0463(19) 0.055(2) -0.0072(16) -0.0070(16) -0.0043(15)
C18 0.069(3) 0.056(2) 0.060(3) -0.012(2) 0.012(2) -0.015(2)
C19 0.067(3) 0.056(2) 0.054(2) -0.0147(19) 0.008(2) -0.011(2)
C20 0.159(8) 0.093(5) 0.088(5) -0.052(4) 0.053(5) -0.044(5)
C21 0.172(10) 0.109(7) 0.116(7) -0.036(6) -0.056(7) -0.045(7)
C22 0.095(4) 0.088(4) 0.078(4) -0.024(3) -0.026(3) -0.017(3)
C23 0.145(7) 0.110(6) 0.092(5) 0.002(4) -0.063(5) -0.030(5)
C24 0.077(4) 0.099(5) 0.079(4) 0.009(3) -0.027(3) -0.011(3)
C25 0.118(7) 0.141(8) 0.118(7) 0.031(7) -0.062(6) 0.002(6)

loop_
_atom_type_symbol
_atom_type_description
_atom_type_scat_dispersion_real
_atom_type_scat_dispersion_imag
_atom_type_scat_source
C C 0.0033 0.0016 'International Tables Vol C Tables 4.2.6.8 and 6.1.1.4'
H H 0.0000 0.0000 'International Tables Vol C Tables 4.2.6.8 and 6.1.1.4'
N N 0.0061 0.0033 'International Tables Vol C Tables 4.2.6.8 and 6.1.1.4'
O O 0.0106 0.0060 'International Tables Vol C Tables 4.2.6.8 and 6.1.1.4'
F F 0.0171 0.0103 'International Tables Vol C Tables 4.2.6.8 and 6.1.1.4'
S S 0.1246 0.1234 'International Tables Vol C Tables 4.2.6.8 and 6.1.1.4'
Eu Eu -0.1578 3.6682 'International Tables Vol C Tables 4.2.6.8 and 6.1.1.4'

loop_
_geom_angle_atom_site_label_1
_geom_angle_atom_site_label_2
_geom_angle_atom_site_label_3
_geom_angle
_geom_angle_site_symmetry_1
_geom_angle_site_symmetry_3
_geom_angle_publ_flag
O3 Eu1 O6 93.87(14) . . ?
O3 Eu1 O4 71.04(11) . . ?
O6 Eu1 O4 77.08(15) . . ?
O3 Eu1 O5 147.45(12) . . ?
O6 Eu1 O5 72.85(14) . . ?
O4 Eu1 O5 76.98(13) . . ?
O3 Eu1 O2 72.11(11) . . ?
O6 Eu1 O2 73.80(15) . . ?
O4 Eu1 O2 130.60(13) . . ?
O5 Eu1 O2 128.52(13) . . ?
O3 Eu1 O1 140.25(11) . . ?
O6 Eu1 O1 85.19(13) . . ?
O4 Eu1 O1 145.61(13) . . ?
O5 Eu1 O1 69.66(13) . . ?
O2 Eu1 O1 69.50(11) . . ?
O3 Eu1 N1 100.59(12) . . ?
O6 Eu1 N1 145.19(13) . . ?
O4 Eu1 N1 78.00(13) . . ?
O5 Eu1 N1 78.13(13) . . ?
O2 Eu1 N1 140.83(13) . . ?
O1 Eu1 N1 102.49(11) . . ?
O3 Eu1 N2 79.79(12) . . ?
O6 Eu1 N2 149.48(13) . . ?
O4 Eu1 N2 127.06(13) . . ?
O5 Eu1 N2 126.19(13) . . ?
O2 Eu1 N2 75.86(13) . . ?
O1 Eu1 N2 81.27(12) . . ?
N1 Eu1 N2 64.98(11) . . ?
C10 S1 C9 89.9(2) . . ?
C14 O1 Eu1 127.4(3) . . ?
C12 O2 Eu1 130.5(3) . . ?
C17 O3 Eu1 136.3(3) . . ?
C19 O4 Eu1 135.2(3) . . ?
C22 O5 Eu1 133.6(4) . . ?
C24 O6 Eu1 135.6(4) . . ?
C7 N1 C1 104.5(4) . . ?
C7 N1 Eu1 120.1(3) . . ?
C1 N1 Eu1 135.5(3) . . ?
C10 N2 C8 109.5(4) . . ?
C10 N2 Eu1 132.6(4) . . ?
C8 N2 Eu1 117.9(3) . . ?
C7 N3 C6 106.6(4) . . ?
C7 N3 H3 126.7 . . ?
C6 N3 H3 126.7 . . ?
C2 C1 C6 120.9(4) . . ?
C2 C1 N1 130.0(5) . . ?
C6 C1 N1 109.0(4) . . ?
C3 C2 C1 116.3(6) . . ?
C3 C2 H2 121.8 . . ?
C1 C2 H2 121.8 . . ?
C2 C3 C4 122.3(6) . . ?
C2 C3 H3A 118.8 . . ?
C4 C3 H3A 118.8 . . ?
C5 C4 C3 121.8(5) . . ?
C5 C4 H4 119.1 . . ?
C3 C4 H4 119.1 . . ?
C4 C5 C6 116.1(6) . . ?
C4 C5 H5 122.0 . . ?
C6 C5 H5 122.0 . . ?
N3 C6 C5 131.4(5) . . ?
N3 C6 C1 106.1(4) . . ?
C5 C6 C1 122.5(5) . . ?
N1 C7 N3 113.9(4) . . ?
N1 C7 C8 121.6(4) . . ?
N3 C7 C8 124.5(4) . . ?
C9 C8 N2 115.6(4) . . ?
C9 C8 C7 129.0(4) . . ?
N2 C8 C7 115.4(4) . . ?
C8 C9 S1 109.5(4) . . ?
C8 C9 H9 125.3 . . ?
S1 C9 H9 125.3 . . ?
N2 C10 S1 115.5(4) . . ?
N2 C10 H10 122.2 . . ?
S1 C10 H10 122.2 . . ?
F5 C11 F4 110.0(8) . . ?
F5 C11 F6 104.9(7) . . ?
F4 C11 F6 105.8(7) . . ?
F5 C11 C12 111.9(6) . . ?
F4 C11 C12 113.8(5) . . ?
F6 C11 C12 110.0(6) . . ?
O2 C12 C13 126.5(5) . . ?
O2 C12 C11 114.5(5) . . ?
C13 C12 C11 119.0(5) . . ?
C14 C13 C12 121.6(5) . . ?
C14 C13 H13 119.2 . . ?
C12 C13 H13 119.2 . . ?
O1 C14 C13 128.0(5) . . ?
O1 C14 C15 114.6(5) . . ?
C13 C14 C15 117.4(5) . . ?
F2 C15 F3 110.1(8) . . ?
F2 C15 F1 101.9(9) . . ?
F3 C15 F1 99.5(8) . . ?
F2 C15 C14 114.2(6) . . ?
F3 C15 C14 117.2(6) . . ?
F1 C15 C14 112.0(7) . . ?
F7 C16 F9 108.4(6) . . ?
F7 C16 F8 105.3(6) . . ?
F9 C16 F8 107.2(6) . . ?
F7 C16 C17 110.8(5) . . ?
F9 C16 C17 113.5(5) . . ?
F8 C16 C17 111.2(5) . . ?
O3 C17 C18 127.6(4) . . ?
O3 C17 C16 113.6(4) . . ?
C18 C17 C16 118.8(4) . . ?
C17 C18 C19 120.3(4) . . ?
C17 C18 H18 119.9 . . ?
C19 C18 H18 119.9 . . ?
O4 C19 C18 127.8(4) . . ?
O4 C19 C20 115.0(5) . . ?
C18 C19 C20 117.2(5) . . ?
F12 C20 F10 106.2(10) . . ?
F12 C20 F11 108.0(10) . . ?
F10 C20 F11 101.7(9) . . ?
F12 C20 C19 117.5(6) . . ?
F10 C20 C19 111.8(9) . . ?
F11 C20 C19 110.4(9) . . ?
F16 C21 F18 110.3(10) . . ?
F16 C21 F17 107.1(11) . . ?
F18 C21 F17 101.3(11) . . ?
F16 C21 C22 114.3(9) . . ?
F18 C21 C22 110.8(9) . . ?
F17 C21 C22 112.2(9) . . ?
O5 C22 C23 127.5(6) . . ?
O5 C22 C21 114.7(7) . . ?
C23 C22 C21 117.8(7) . . ?
C24 C23 C22 122.3(7) . . ?
C24 C23 H23 118.8 . . ?
C22 C23 H23 118.8 . . ?
O6 C24 C23 127.7(6) . . ?
O6 C24 C25 114.9(8) . . ?
C23 C24 C25 117.3(8) . . ?
F14 C25 F15 104.8(16) . . ?
F14 C25 F13 106.9(13) . . ?
F15 C25 F13 96.0(13) . . ?
F14 C25 C24 116.2(9) . . ?
F15 C25 C24 112.3(10) . . ?
F13 C25 C24 118.1(11) . . ?

loop_
_geom_bond_atom_site_label_1
_geom_bond_atom_site_label_2
_geom_bond_distance
_geom_bond_site_symmetry_2
_geom_bond_publ_flag
Eu1 O3 2.320(3) . ?
Eu1 O6 2.345(4) . ?
Eu1 O4 2.381(3) . ?
Eu1 O5 2.394(4) . ?
Eu1 O2 2.413(3) . ?
Eu1 O1 2.444(3) . ?
Eu1 N1 2.508(4) . ?
Eu1 N2 2.601(4) . ?
S1 C10 1.697(6) . ?
S1 C9 1.699(5) . ?
F1 C15 1.271(11) . ?
F2 C15 1.237(9) . ?
F3 C15 1.256(8) . ?
F4 C11 1.294(8) . ?
F5 C11 1.255(9) . ?
F6 C11 1.305(10) . ?
F7 C16 1.286(8) . ?
F8 C16 1.317(8) . ?
F9 C16 1.300(7) . ?
F10 C20 1.261(15) . ?
F11 C20 1.267(13) . ?
F12 C20 1.255(9) . ?
F13 C25 1.228(13) . ?
F14 C25 1.153(13) . ?
F15 C25 1.207(16) . ?
F16 C21 1.265(11) . ?
F17 C21 1.300(14) . ?
F18 C21 1.298(13) . ?
O1 C14 1.267(6) . ?
O2 C12 1.242(6) . ?
O3 C17 1.253(5) . ?
O4 C19 1.232(6) . ?
O5 C22 1.242(7) . ?
O6 C24 1.228(8) . ?
N1 C7 1.318(6) . ?
N1 C1 1.408(5) . ?
N2 C10 1.299(6) . ?
N2 C8 1.379(6) . ?
N3 C7 1.353(5) . ?
N3 C6 1.383(6) . ?
N3 H3 0.8600 . ?
C1 C2 1.390(7) . ?
C1 C6 1.397(7) . ?
C2 C3 1.382(7) . ?
C2 H2 0.9300 . ?
C3 C4 1.402(10) . ?
C3 H3A 0.9300 . ?
C4 C5 1.370(9) . ?
C4 H4 0.9300 . ?
C5 C6 1.396(6) . ?
C5 H5 0.9300 . ?
C7 C8 1.460(5) . ?
C8 C9 1.355(6) . ?
C9 H9 0.9300 . ?
C10 H10 0.9300 . ?
C11 C12 1.536(8) . ?
C12 C13 1.398(7) . ?
C13 C14 1.367(7) . ?
C13 H13 0.9300 . ?
C14 C15 1.509(7) . ?
C16 C17 1.524(7) . ?
C17 C18 1.379(6) . ?
C18 C19 1.381(7) . ?
C18 H18 0.9300 . ?
C19 C20 1.523(7) . ?
C21 C22 1.516(11) . ?
C22 C23 1.393(11) . ?
C23 C24 1.384(11) . ?
C23 H23 0.9300 . ?
C24 C25 1.509(11) . ?

loop_
_geom_torsion_atom_site_label_1
_geom_torsion_atom_site_label_2
_geom_torsion_atom_site_label_3
_geom_torsion_atom_site_label_4
_geom_torsion
_geom_torsion_site_symmetry_1
_geom_torsion_site_symmetry_2
_geom_torsion_site_symmetry_3
_geom_torsion_site_symmetry_4
_geom_torsion_publ_flag
C7 N1 C1 C2 179.1(5) . . . . ?
Eu1 N1 C1 C2 -1.1(7) . . . . ?
C7 N1 C1 C6 -0.2(5) . . . . ?
Eu1 N1 C1 C6 179.6(3) . . . . ?
C6 C1 C2 C3 -0.6(8) . . . . ?
N1 C1 C2 C3 -179.8(5) . . . . ?
C1 C2 C3 C4 1.6(9) . . . . ?
C2 C3 C4 C5 -1.5(11) . . . . ?
C3 C4 C5 C6 0.3(9) . . . . ?
C7 N3 C6 C5 -178.5(5) . . . . ?
C7 N3 C6 C1 0.2(5) . . . . ?
C4 C5 C6 N3 179.3(5) . . . . ?
C4 C5 C6 C1 0.7(8) . . . . ?
C2 C1 C6 N3 -179.4(4) . . . . ?
N1 C1 C6 N3 0.0(5) . . . . ?
C2 C1 C6 C5 -0.6(7) . . . . ?
N1 C1 C6 C5 178.8(5) . . . . ?
C1 N1 C7 N3 0.3(5) . . . . ?
Eu1 N1 C7 N3 -179.4(2) . . . . ?
C1 N1 C7 C8 -177.8(3) . . . . ?
Eu1 N1 C7 C8 2.4(5) . . . . ?
C6 N3 C7 N1 -0.4(5) . . . . ?
C6 N3 C7 C8 177.8(4) . . . . ?
C10 N2 C8 C9 -0.9(5) . . . . ?
Eu1 N2 C8 C9 179.9(3) . . . . ?
C10 N2 C8 C7 177.4(4) . . . . ?
Eu1 N2 C8 C7 -1.9(4) . . . . ?
N1 C7 C8 C9 177.7(4) . . . . ?
N3 C7 C8 C9 -0.3(7) . . . . ?
N1 C7 C8 N2 -0.3(5) . . . . ?
N3 C7 C8 N2 -178.3(4) . . . . ?
N2 C8 C9 S1 0.2(5) . . . . ?
C7 C8 C9 S1 -177.8(3) . . . . ?
C10 S1 C9 C8 0.5(4) . . . . ?
C8 N2 C10 S1 1.3(5) . . . . ?
Eu1 N2 C10 S1 -179.6(2) . . . . ?
C9 S1 C10 N2 -1.1(4) . . . . ?
Eu1 O2 C12 C13 -28.0(9) . . . . ?
Eu1 O2 C12 C11 151.7(5) . . . . ?
F5 C11 C12 O2 -63.9(9) . . . . ?
F4 C11 C12 O2 170.7(7) . . . . ?
F6 C11 C12 O2 52.2(8) . . . . ?
F5 C11 C12 C13 115.8(8) . . . . ?
F4 C11 C12 C13 -9.6(11) . . . . ?
F6 C11 C12 C13 -128.1(7) . . . . ?
O2 C12 C13 C14 -5.1(11) . . . . ?
C11 C12 C13 C14 175.3(7) . . . . ?
Eu1 O1 C14 C13 30.3(9) . . . . ?
Eu1 O1 C14 C15 -151.7(4) . . . . ?
C12 C13 C14 O1 2.9(11) . . . . ?
C12 C13 C14 C15 -175.0(6) . . . . ?
O1 C14 C15 F2 -45.0(11) . . . . ?
C13 C14 C15 F2 133.2(9) . . . . ?
O1 C14 C15 F3 -175.9(8) . . . . ?
C13 C14 C15 F3 2.4(12) . . . . ?
O1 C14 C15 F1 70.2(10) . . . . ?
C13 C14 C15 F1 -111.6(10) . . . . ?
Eu1 O3 C17 C18 13.6(8) . . . . ?
Eu1 O3 C17 C16 -164.4(4) . . . . ?
F7 C16 C17 O3 73.0(7) . . . . ?
F9 C16 C17 O3 -164.8(6) . . . . ?
F8 C16 C17 O3 -43.7(7) . . . . ?
F7 C16 C17 C18 -105.2(6) . . . . ?
F9 C16 C17 C18 17.0(8) . . . . ?
F8 C16 C17 C18 138.1(6) . . . . ?
O3 C17 C18 C19 -1.3(9) . . . . ?
C16 C17 C18 C19 176.6(5) . . . . ?
Eu1 O4 C19 C18 -8.1(10) . . . . ?
Eu1 O4 C19 C20 172.0(6) . . . . ?
C17 C18 C19 O4 -1.1(10) . . . . ?
C17 C18 C19 C20 178.8(7) . . . . ?
O4 C19 C20 F12 -170.9(10) . . . . ?
C18 C19 C20 F12 9.2(15) . . . . ?
O4 C19 C20 F10 -47.7(13) . . . . ?
C18 C19 C20 F10 132.3(9) . . . . ?
O4 C19 C20 F11 64.7(13) . . . . ?
C18 C19 C20 F11 -115.2(10) . . . . ?
Eu1 O5 C22 C23 -2.6(12) . . . . ?
Eu1 O5 C22 C21 176.2(6) . . . . ?
F16 C21 C22 O5 169.3(10) . . . . ?
F18 C21 C22 O5 -65.3(13) . . . . ?
F17 C21 C22 O5 47.1(13) . . . . ?
F16 C21 C22 C23 -11.8(16) . . . . ?
F18 C21 C22 C23 113.6(11) . . . . ?
F17 C21 C22 C23 -134.0(10) . . . . ?
O5 C22 C23 C24 3.4(15) . . . . ?
C21 C22 C23 C24 -175.3(9) . . . . ?
Eu1 O6 C24 C23 -7.4(13) . . . . ?
Eu1 O6 C24 C25 174.1(6) . . . . ?
C22 C23 C24 O6 1.6(15) . . . . ?
C22 C23 C24 C25 180.0(9) . . . . ?
O6 C24 C25 F14 -66.4(18) . . . . ?
C23 C24 C25 F14 115.0(16) . . . . ?
O6 C24 C25 F15 54.3(17) . . . . ?
C23 C24 C25 F15 -124.3(16) . . . . ?
O6 C24 C25 F13 164.5(14) . . . . ?
C23 C24 C25 F13 -14.1(19) . . . . ?
